data_4074631
loop_
_publ_author_name
'Li, Bin'
'Wang, Baiquan'
'Xu, Shansheng'
'Zhou, Xiuzhong'
'Song, Haibin'

_publ_section_title
;
 Reactions of CpArCHCHArCp with Ru3(CO)12: An Unexpected Cleavage
 of a Bridging C--C Bond and Coupling of the Two Cyclopentadienyl
 Rings to Fulvalene Diruthenium Complexes
;
_journal_coden_ASTM ORGND7
_journal_issue 5
_journal_name_full Organometallics
_journal_page_first 1158
_journal_page_last 1166
_journal_paper_doi 10.1021/om050673w
_journal_volume 25
_journal_year 2006
_chemical_formula_sum 'C29 H22 O5 Ru2'
_chemical_formula_weight 652.61
_space_group_IT_number 2
_symmetry_cell_setting triclinic
_symmetry_space_group_name_Hall '-P 1'
_symmetry_space_group_name_H-M 'P -1'
_atom_sites_solution_hydrogens geom
_atom_sites_solution_primary direct
_atom_sites_solution_secondary difmap
_audit_creation_method SHELXL-97
_cell_angle_alpha 98.909(6)
_cell_angle_beta 95.115(6)
_cell_angle_gamma 93.640(6)
_cell_formula_units_Z 2
_cell_length_a 8.928(3)
_cell_length_b 10.143(4)
_cell_length_c 14.022(5)
_cell_measurement_reflns_used 993
_cell_measurement_temperature 293(2)
_cell_measurement_theta_max 23.52
_cell_measurement_theta_min 2.70
_cell_volume 1245.6(8)
_computing_cell_refinement 'Bruker SMART'
_computing_data_collection 'Bruker SMART'
_computing_data_reduction 'Bruker SAINT'
_computing_molecular_graphics 'Bruker SHELXTL'
_computing_publication_material 'Bruker SHELXTL'
_computing_structure_refinement 'SHELXL-97 (Sheldrick, 1997)'
_computing_structure_solution 'SHELXS-97 (Sheldrick, 1990)'
_diffrn_ambient_temperature 293(2)
_diffrn_measured_fraction_theta_full 0.983
_diffrn_measured_fraction_theta_max 0.983
_diffrn_measurement_device_type 'CCD area detector'
_diffrn_measurement_method 'phi and omega scans'
_diffrn_radiation_monochromator graphite
_diffrn_radiation_source 'fine-focus sealed tube'
_diffrn_radiation_type MoK\a
_diffrn_radiation_wavelength 0.71073
_diffrn_reflns_av_R_equivalents 0.0340
_diffrn_reflns_av_sigmaI/netI 0.0857
_diffrn_reflns_limit_h_max 9
_diffrn_reflns_limit_h_min -11
_diffrn_reflns_limit_k_max 11
_diffrn_reflns_limit_k_min -12
_diffrn_reflns_limit_l_max 17
_diffrn_reflns_limit_l_min -17
_diffrn_reflns_number 7213
_diffrn_reflns_theta_full 26.48
_diffrn_reflns_theta_max 26.48
_diffrn_reflns_theta_min 1.48
_exptl_absorpt_coefficient_mu 1.251
_exptl_absorpt_correction_T_max 1.000000
_exptl_absorpt_correction_T_min 0.843381
_exptl_absorpt_correction_type multi-scan
_exptl_absorpt_process_details SADABS
_exptl_crystal_density_diffrn 1.740
_exptl_crystal_density_meas ?
_exptl_crystal_density_method 'not measured'
_exptl_crystal_F_000 648
_exptl_crystal_size_max 0.18
_exptl_crystal_size_mid 0.16
_exptl_crystal_size_min 0.12
_refine_diff_density_max 0.687
_refine_diff_density_min -0.480
_refine_diff_density_rms 0.113
_refine_ls_extinction_coef 0.0019(3)
_refine_ls_extinction_expression Fc^*^=kFc[1+0.001xFc^2^\l^3^/sin(2\q)]^-1/4^
_refine_ls_extinction_method SHELXL
_refine_ls_goodness_of_fit_ref 1.012
_refine_ls_hydrogen_treatment mixed
_refine_ls_matrix_type full
_refine_ls_number_parameters 326
_refine_ls_number_reflns 5071
_refine_ls_number_restraints 0
_refine_ls_restrained_S_all 1.012
_refine_ls_R_factor_all 0.0934
_refine_ls_R_factor_gt 0.0439
_refine_ls_shift/su_max 0.001
_refine_ls_shift/su_mean 0.000
_refine_ls_structure_factor_coef Fsqd
_refine_ls_weighting_details 'calc w=1/[\s^2^(Fo^2^)+(0.0294P)^2^+0.2867P] where P=(Fo^2^+2Fc^2^)/3'
_refine_ls_weighting_scheme calc
_refine_ls_wR_factor_gt 0.0783
_refine_ls_wR_factor_ref 0.0958
_reflns_number_gt 3202
_reflns_number_total 5071
_reflns_threshold_expression >2sigma(I)
_cod_data_source_file om050673wsi20050804_041201.cif
_cod_data_source_block 030423c
_cod_depositor_comments
;
The following automatic conversions were performed:

'_symmetry_cell_setting' value 'Triclinic' changed to 'triclinic'
according to /home/saulius/struct/CIF-dictionaries/cif_core.dic
dictionary named 'cif_core.dic' version 2.4.1 from
2010-06-29.

'_exptl_absorpt_correction_type' value 'MULTI-SCAN'
changed to 'multi-scan' according to
/home/saulius/struct/CIF-dictionaries/cif_core.dic dictionary named
'cif_core.dic' version 2.4.1 from 2010-06-29.

Automatic conversion script
Id: cif_fix_values 1715 2011-07-08 13:25:40Z adriana 

The following automatic conversions were performed:

'_exptl_crystal_density_meas' value 'NONE' was changed to '?' - the
value is perceived as not measured.

Automatic conversion script
Id: cif_fix_values 3008 2015-01-20 13:52:24Z robertas 
;
_cod_original_cell_volume 1245.6(7)
_cod_original_sg_symbol_H-M P-1
_cod_database_code 4074631

loop_
_symmetry_equiv_pos_as_xyz
'x, y, z'
'-x, -y, -z'

loop_
_atom_site_label
_atom_site_type_symbol
_atom_site_fract_x
_atom_site_fract_y
_atom_site_fract_z
_atom_site_U_iso_or_equiv
_atom_site_adp_type
_atom_site_occupancy
_atom_site_symmetry_multiplicity
_atom_site_calc_flag
_atom_site_refinement_flags
Ru1 Ru 0.38648(5) 0.80992(5) 0.25121(3) 0.03610(15) Uani 1 1 d .
Ru2 Ru 0.61758(5) 0.62778(5) 0.23222(3) 0.03712(15) Uani 1 1 d .
C1 C 0.2214(7) 0.9174(7) 0.2655(5) 0.0537(17) Uani 1 1 d .
O1 O 0.1186(5) 0.9766(5) 0.2754(4) 0.0760(15) Uani 1 1 d .
C2 C 0.2747(7) 0.6391(7) 0.2344(4) 0.0512(16) Uani 1 1 d .
O2 O 0.2000(5) 0.5434(5) 0.2266(4) 0.0744(15) Uani 1 1 d .
C3 C 0.4243(6) 0.8255(6) 0.3901(5) 0.0502(16) Uani 1 1 d .
O3 O 0.4383(5) 0.8364(6) 0.4708(3) 0.0815(17) Uani 1 1 d .
C4 C 0.5069(7) 0.4911(6) 0.1454(4) 0.0467(15) Uani 1 1 d .
O4 O 0.4431(6) 0.4072(5) 0.0896(3) 0.0762(15) Uani 1 1 d .
C5 C 0.5714(7) 0.5386(6) 0.3353(5) 0.0520(16) Uani 1 1 d .
O5 O 0.5460(6) 0.4816(5) 0.3956(4) 0.0827(16) Uani 1 1 d .
C6 C 0.1660(10) 0.7087(8) 0.0001(6) 0.096(3) Uani 1 1 d .
H6 H 0.1889 0.6359 0.0302 0.116 Uiso 1 1 calc R
C7 C 0.0370(10) 0.6963(9) -0.0681(6) 0.105(3) Uani 1 1 d .
H7 H -0.0269 0.6183 -0.0799 0.126 Uiso 1 1 calc R
C8 C 0.0080(9) 0.7990(9) -0.1157(5) 0.075(2) Uani 1 1 d .
H8 H -0.0724 0.7901 -0.1637 0.090 Uiso 1 1 calc R
C9 C 0.0942(9) 0.9119(9) -0.0937(6) 0.085(3) Uani 1 1 d .
H9 H 0.0704 0.9843 -0.1240 0.102 Uiso 1 1 calc R
C10 C 0.2212(8) 0.9251(8) -0.0255(5) 0.069(2) Uani 1 1 d .
H10 H 0.2820 1.0050 -0.0128 0.083 Uiso 1 1 calc R
C11 C 0.2568(7) 0.8228(6) 0.0226(4) 0.0464(15) Uani 1 1 d .
C12 C 0.3933(6) 0.8263(6) 0.0930(4) 0.0414(14) Uani 1 1 d .
H12 H 0.4661 0.7674 0.0645 0.050 Uiso 1 1 calc R
C13 C 0.4704(6) 0.9431(6) 0.1506(4) 0.0406(14) Uani 1 1 d .
C14 C 0.4256(8) 1.0857(6) 0.1580(5) 0.0617(19) Uani 1 1 d .
H14A H 0.3167 1.0875 0.1533 0.074 Uiso 1 1 calc R
H14B H 0.4638 1.1284 0.1068 0.074 Uiso 1 1 calc R
C15 C 0.4968(9) 1.1563(7) 0.2576(5) 0.075(2) Uani 1 1 d .
H15A H 0.5253 1.2499 0.2563 0.089 Uiso 1 1 calc R
H15B H 0.4277 1.1505 0.3067 0.089 Uiso 1 1 calc R
C16 C 0.6349(8) 1.0807(6) 0.2772(5) 0.0580(18) Uani 1 1 d .
H16A H 0.6560 1.0791 0.3461 0.070 Uiso 1 1 calc R
H16B H 0.7227 1.1215 0.2538 0.070 Uiso 1 1 calc R
C17 C 0.5925(6) 0.9401(5) 0.2215(4) 0.0369(13) Uani 1 1 d .
C18 C 0.7004(6) 0.8368(5) 0.2181(4) 0.0375(13) Uani 1 1 d .
C19 C 0.7292(6) 0.7467(6) 0.1338(4) 0.0445(15) Uani 1 1 d .
H19 H 0.6876 0.7479 0.0708 0.053 Uiso 1 1 calc R
C20 C 0.8307(6) 0.6560(6) 0.1618(4) 0.0530(17) Uani 1 1 d .
H20 H 0.8678 0.5874 0.1207 0.064 Uiso 1 1 calc R
C21 C 0.8667(6) 0.6873(7) 0.2633(4) 0.0510(16) Uani 1 1 d .
H21 H 0.9315 0.6422 0.3002 0.061 Uiso 1 1 calc R
C22 C 0.7884(6) 0.7982(6) 0.3000(4) 0.0443(14) Uani 1 1 d .
C23 C 0.8136(6) 0.8715(6) 0.4024(4) 0.0484(15) Uani 1 1 d .
H23A H 0.7174 0.8982 0.4226 0.058 Uiso 1 1 calc R
H23B H 0.8781 0.9525 0.4034 0.058 Uiso 1 1 calc R
C24 C 0.8841(7) 0.7924(6) 0.4751(4) 0.0497(16) Uani 1 1 d .
C25 C 0.7980(8) 0.7319(7) 0.5339(5) 0.066(2) Uani 1 1 d .
H25 H 0.6947 0.7405 0.5304 0.080 Uiso 1 1 calc R
C26 C 0.8641(11) 0.6575(9) 0.5987(5) 0.092(3) Uani 1 1 d .
H26 H 0.8044 0.6155 0.6380 0.110 Uiso 1 1 calc R
C27 C 1.0154(11) 0.6452(8) 0.6057(6) 0.084(3) Uani 1 1 d .
H27 H 1.0592 0.5974 0.6508 0.101 Uiso 1 1 calc R
C28 C 1.1023(8) 0.7033(8) 0.5462(5) 0.073(2) Uani 1 1 d .
H28 H 1.2053 0.6930 0.5490 0.088 Uiso 1 1 calc R
C29 C 1.0367(7) 0.7771(7) 0.4820(5) 0.0581(18) Uani 1 1 d .
H29 H 1.0967 0.8177 0.4422 0.070 Uiso 1 1 calc R

loop_
_atom_site_aniso_label
_atom_site_aniso_U_11
_atom_site_aniso_U_22
_atom_site_aniso_U_33
_atom_site_aniso_U_23
_atom_site_aniso_U_13
_atom_site_aniso_U_12
Ru1 0.0386(3) 0.0387(3) 0.0314(3) 0.0055(2) 0.0044(2) 0.0050(2)
Ru2 0.0416(3) 0.0346(3) 0.0328(3) -0.0002(2) -0.0003(2) 0.0046(2)
C1 0.057(4) 0.061(5) 0.047(4) 0.018(3) 0.007(3) 0.014(4)
O1 0.067(3) 0.092(4) 0.081(4) 0.030(3) 0.020(3) 0.041(3)
C2 0.054(4) 0.054(4) 0.046(4) 0.008(3) 0.007(3) 0.002(3)
O2 0.063(3) 0.062(3) 0.094(4) 0.012(3) 0.000(3) -0.020(3)
C3 0.037(4) 0.065(4) 0.048(4) 0.006(3) 0.005(3) 0.006(3)
O3 0.069(3) 0.145(5) 0.029(3) 0.007(3) 0.008(2) 0.007(3)
C4 0.065(4) 0.036(3) 0.037(4) 0.003(3) 0.000(3) 0.001(3)
O4 0.107(4) 0.056(3) 0.053(3) -0.009(2) -0.013(3) -0.014(3)
C5 0.065(4) 0.037(4) 0.049(4) 0.001(3) -0.006(3) 0.001(3)
O5 0.121(5) 0.073(4) 0.056(3) 0.028(3) 0.006(3) -0.013(3)
C6 0.121(7) 0.057(5) 0.094(6) 0.004(4) -0.064(6) 0.007(5)
C7 0.116(7) 0.076(6) 0.103(7) -0.005(5) -0.058(6) -0.010(5)
C8 0.072(6) 0.096(7) 0.056(5) 0.011(5) -0.016(4) 0.032(5)
C9 0.072(6) 0.104(7) 0.086(6) 0.051(5) -0.013(5) 0.010(5)
C10 0.065(5) 0.078(6) 0.069(5) 0.039(4) -0.008(4) -0.002(4)
C11 0.057(4) 0.052(4) 0.031(3) 0.004(3) 0.002(3) 0.015(3)
C12 0.040(3) 0.055(4) 0.032(3) 0.012(3) 0.007(3) 0.012(3)
C13 0.053(4) 0.037(3) 0.036(3) 0.010(3) 0.015(3) 0.010(3)
C14 0.094(5) 0.041(4) 0.058(4) 0.018(3) 0.022(4) 0.020(4)
C15 0.126(7) 0.034(4) 0.064(5) 0.001(3) 0.019(5) 0.014(4)
C16 0.086(5) 0.036(4) 0.050(4) 0.002(3) 0.009(4) -0.005(4)
C17 0.043(3) 0.040(3) 0.027(3) 0.007(2) 0.006(3) -0.002(3)
C18 0.040(3) 0.033(3) 0.037(3) 0.003(3) 0.006(3) -0.007(3)
C19 0.047(4) 0.052(4) 0.034(3) 0.002(3) 0.010(3) 0.008(3)
C20 0.042(4) 0.060(4) 0.053(4) -0.010(3) 0.016(3) 0.009(3)
C21 0.037(3) 0.063(4) 0.049(4) -0.001(3) -0.001(3) 0.002(3)
C22 0.039(3) 0.050(4) 0.040(3) -0.002(3) 0.003(3) -0.003(3)
C23 0.045(4) 0.050(4) 0.042(4) -0.008(3) -0.001(3) -0.007(3)
C24 0.051(4) 0.055(4) 0.038(4) 0.001(3) -0.005(3) -0.010(3)
C25 0.065(5) 0.085(6) 0.046(4) 0.009(4) 0.003(4) -0.007(4)
C26 0.114(8) 0.111(8) 0.052(5) 0.033(5) 0.004(5) -0.019(6)
C27 0.099(7) 0.079(6) 0.070(6) 0.021(5) -0.028(5) 0.001(5)
C28 0.064(5) 0.081(6) 0.067(5) 0.005(4) -0.025(4) -0.002(4)
C29 0.051(4) 0.068(5) 0.052(4) 0.012(3) -0.007(3) -0.007(3)

loop_
_atom_type_symbol
_atom_type_description
_atom_type_scat_dispersion_real
_atom_type_scat_dispersion_imag
_atom_type_scat_source
C C 0.0033 0.0016 'International Tables Vol C Tables 4.2.6.8 and 6.1.1.4'
H H 0.0000 0.0000 'International Tables Vol C Tables 4.2.6.8 and 6.1.1.4'
O O 0.0106 0.0060 'International Tables Vol C Tables 4.2.6.8 and 6.1.1.4'
Ru Ru -1.2594 0.8363 'International Tables Vol C Tables 4.2.6.8 and 6.1.1.4'

loop_
_geom_angle_atom_site_label_1
_geom_angle_atom_site_label_2
_geom_angle_atom_site_label_3
_geom_angle
C1 Ru1 C2 97.6(3)
C1 Ru1 C3 90.4(3)
C2 Ru1 C3 94.9(3)
C1 Ru1 C13 87.9(2)
C2 Ru1 C13 134.8(2)
C3 Ru1 C13 130.0(2)
C1 Ru1 C12 93.6(2)
C2 Ru1 C12 97.9(2)
C3 Ru1 C12 166.0(2)
C13 Ru1 C12 36.9(2)
C1 Ru1 C17 109.0(2)
C2 Ru1 C17 149.6(2)
C3 Ru1 C17 99.4(2)
C13 Ru1 C17 36.24(19)
C12 Ru1 C17 66.64(19)
C1 Ru1 Ru2 174.8(2)
C2 Ru1 Ru2 77.39(19)
C3 Ru1 Ru2 88.77(18)
C13 Ru1 Ru2 96.58(15)
C12 Ru1 Ru2 88.43(15)
C17 Ru1 Ru2 76.24(14)
C4 Ru2 C5 89.5(3)
C4 Ru2 C19 102.5(2)
C5 Ru2 C19 165.1(2)
C4 Ru2 C20 102.8(2)
C5 Ru2 C20 132.2(3)
C19 Ru2 C20 36.6(2)
C4 Ru2 C18 132.2(2)
C5 Ru2 C18 135.6(2)
C19 Ru2 C18 37.34(19)
C20 Ru2 C18 61.9(2)
C4 Ru2 C21 132.7(3)
C5 Ru2 C21 104.1(2)
C19 Ru2 C21 61.2(2)
C20 Ru2 C21 36.6(2)
C18 Ru2 C21 61.7(2)
C4 Ru2 C22 163.5(2)
C5 Ru2 C22 105.0(2)
C19 Ru2 C22 62.0(2)
C20 Ru2 C22 61.6(2)
C18 Ru2 C22 37.57(19)
C21 Ru2 C22 36.5(2)
C4 Ru2 Ru1 97.62(19)
C5 Ru2 Ru1 96.5(2)
C19 Ru2 Ru1 90.79(15)
C20 Ru2 Ru1 126.37(17)
C18 Ru2 Ru1 67.59(15)
C21 Ru2 Ru1 124.65(17)
C22 Ru2 Ru1 88.72(16)
O1 C1 Ru1 176.6(6)
O2 C2 Ru1 174.9(6)
O3 C3 Ru1 176.2(5)
O4 C4 Ru2 177.3(6)
O5 C5 Ru2 177.6(6)
C11 C6 C7 121.9(7)
C11 C6 H6 119.0
C7 C6 H6 119.0
C8 C7 C6 119.2(8)
C8 C7 H7 120.4
C6 C7 H7 120.4
C9 C8 C7 119.6(7)
C9 C8 H8 120.2
C7 C8 H8 120.2
C8 C9 C10 121.3(7)
C8 C9 H9 119.4
C10 C9 H9 119.4
C11 C10 C9 121.0(7)
C11 C10 H10 119.5
C9 C10 H10 119.5
C6 C11 C10 116.9(6)
C6 C11 C12 118.6(6)
C10 C11 C12 124.4(6)
C13 C12 C11 126.0(5)
C13 C12 Ru1 71.0(3)
C11 C12 Ru1 124.4(4)
C13 C12 H12 110.0
C11 C12 H12 110.0
Ru1 C12 H12 110.0
C17 C13 C12 123.7(5)
C17 C13 C14 108.3(5)
C12 C13 C14 127.4(5)
C17 C13 Ru1 74.2(3)
C12 C13 Ru1 72.0(3)
C14 C13 Ru1 120.2(4)
C13 C14 C15 105.2(5)
C13 C14 H14A 110.7
C15 C14 H14A 110.7
C13 C14 H14B 110.7
C15 C14 H14B 110.7
H14A C14 H14B 108.8
C16 C15 C14 103.9(5)
C16 C15 H15A 111.0
C14 C15 H15A 111.0
C16 C15 H15B 111.0
C14 C15 H15B 111.0
H15A C15 H15B 109.0
C15 C16 C17 104.3(5)
C15 C16 H16A 110.9
C17 C16 H16A 110.9
C15 C16 H16B 110.9
C17 C16 H16B 110.9
H16A C16 H16B 108.9
C13 C17 C18 125.0(5)
C13 C17 C16 109.6(5)
C18 C17 C16 121.2(5)
C13 C17 Ru1 69.6(3)
C18 C17 Ru1 97.4(3)
C16 C17 Ru1 122.3(4)
C19 C18 C22 106.7(5)
C19 C18 C17 126.2(5)
C22 C18 C17 126.9(5)
C19 C18 Ru2 70.7(3)
C22 C18 Ru2 71.9(3)
C17 C18 Ru2 118.6(4)
C20 C19 C18 108.9(5)
C20 C19 Ru2 72.3(3)
C18 C19 Ru2 72.0(3)
C20 C19 H19 125.5
C18 C19 H19 125.5
Ru2 C19 H19 121.8
C19 C20 C21 108.0(5)
C19 C20 Ru2 71.1(3)
C21 C20 Ru2 72.1(3)
C19 C20 H20 126.0
C21 C20 H20 126.0
Ru2 C20 H20 122.6
C20 C21 C22 109.2(5)
C20 C21 Ru2 71.3(3)
C22 C21 Ru2 72.1(3)
C20 C21 H21 125.4
C22 C21 H21 125.4
Ru2 C21 H21 122.8
C21 C22 C18 107.2(5)
C21 C22 C23 124.5(5)
C18 C22 C23 127.7(5)
C21 C22 Ru2 71.4(3)
C18 C22 Ru2 70.6(3)
C23 C22 Ru2 130.1(4)
C22 C23 C24 114.8(5)
C22 C23 H23A 108.6
C24 C23 H23A 108.6
C22 C23 H23B 108.6
C24 C23 H23B 108.6
H23A C23 H23B 107.5
C25 C24 C29 118.3(6)
C25 C24 C23 120.9(6)
C29 C24 C23 120.7(6)
C24 C25 C26 120.2(7)
C24 C25 H25 119.9
C26 C25 H25 119.9
C27 C26 C25 120.7(7)
C27 C26 H26 119.6
C25 C26 H26 119.6
C26 C27 C28 119.7(7)
C26 C27 H27 120.1
C28 C27 H27 120.1
C27 C28 C29 119.5(7)
C27 C28 H28 120.3
C29 C28 H28 120.3
C28 C29 C24 121.6(7)
C28 C29 H29 119.2
C24 C29 H29 119.2

loop_
_geom_bond_atom_site_label_1
_geom_bond_atom_site_label_2
_geom_bond_distance
Ru1 C1 1.895(7)
Ru1 C2 1.915(7)
Ru1 C3 1.927(7)
Ru1 C13 2.242(5)
Ru1 C12 2.256(5)
Ru1 C17 2.302(5)
Ru1 Ru2 2.8583(9)
Ru2 C4 1.863(6)
Ru2 C5 1.883(7)
Ru2 C19 2.227(5)
Ru2 C20 2.243(6)
Ru2 C18 2.245(5)
Ru2 C21 2.253(6)
Ru2 C22 2.262(6)
C1 O1 1.135(7)
C2 O2 1.127(7)
C3 O3 1.116(6)
C4 O4 1.146(6)
C5 O5 1.126(7)
C6 C11 1.348(9)
C6 C7 1.416(9)
C6 H6 0.9300
C7 C8 1.347(10)
C7 H7 0.9300
C8 C9 1.318(10)
C8 H8 0.9300
C9 C10 1.402(9)
C9 H9 0.9300
C10 C11 1.361(8)
C10 H10 0.9300
C11 C12 1.494(7)
C12 C13 1.425(8)
C12 H12 0.9800
C13 C17 1.414(7)
C13 C14 1.515(8)
C14 C15 1.530(9)
C14 H14A 0.9700
C14 H14B 0.9700
C15 C16 1.519(9)
C15 H15A 0.9700
C15 H15B 0.9700
C16 C17 1.524(8)
C16 H16A 0.9700
C16 H16B 0.9700
C17 C18 1.465(8)
C18 C19 1.432(7)
C18 C22 1.451(8)
C19 C20 1.406(8)
C19 H19 0.9300
C20 C21 1.413(8)
C20 H20 0.9300
C21 C22 1.416(8)
C21 H21 0.9300
C22 C23 1.502(7)
C23 C24 1.511(8)
C23 H23A 0.9700
C23 H23B 0.9700
C24 C25 1.362(8)
C24 C29 1.378(8)
C25 C26 1.385(10)
C25 H25 0.9300
C26 C27 1.361(11)
C26 H26 0.9300
C27 C28 1.362(10)
C27 H27 0.9300
C28 C29 1.372(9)
C28 H28 0.9300
C29 H29 0.9300

loop_
_geom_torsion_atom_site_label_1
_geom_torsion_atom_site_label_2
_geom_torsion_atom_site_label_3
_geom_torsion_atom_site_label_4
_geom_torsion
C1 Ru1 Ru2 C4 48(2)
C2 Ru1 Ru2 C4 33.7(3)
C3 Ru1 Ru2 C4 129.0(3)
C13 Ru1 Ru2 C4 -100.8(2)
C12 Ru1 Ru2 C4 -64.7(2)
C17 Ru1 Ru2 C4 -131.0(2)
C1 Ru1 Ru2 C5 -42(2)
C2 Ru1 Ru2 C5 -56.6(3)
C3 Ru1 Ru2 C5 38.6(3)
C13 Ru1 Ru2 C5 168.8(2)
C12 Ru1 Ru2 C5 -155.1(2)
C17 Ru1 Ru2 C5 138.6(2)
C1 Ru1 Ru2 C19 151(2)
C2 Ru1 Ru2 C19 136.4(2)
C3 Ru1 Ru2 C19 -128.3(2)
C13 Ru1 Ru2 C19 1.9(2)
C12 Ru1 Ru2 C19 38.0(2)
C17 Ru1 Ru2 C19 -28.3(2)
C1 Ru1 Ru2 C20 160(2)
C2 Ru1 Ru2 C20 145.9(3)
C3 Ru1 Ru2 C20 -118.9(3)
C13 Ru1 Ru2 C20 11.3(3)
C12 Ru1 Ru2 C20 47.4(2)
C17 Ru1 Ru2 C20 -18.9(2)
C1 Ru1 Ru2 C18 -179(100)
C2 Ru1 Ru2 C18 166.5(2)
C3 Ru1 Ru2 C18 -98.3(2)
C13 Ru1 Ru2 C18 31.9(2)
C12 Ru1 Ru2 C18 68.0(2)
C17 Ru1 Ru2 C18 1.7(2)
C1 Ru1 Ru2 C21 -155(2)
C2 Ru1 Ru2 C21 -168.8(3)
C3 Ru1 Ru2 C21 -73.5(3)
C13 Ru1 Ru2 C21 56.7(2)
C12 Ru1 Ru2 C21 92.8(2)
C17 Ru1 Ru2 C21 26.5(2)
C1 Ru1 Ru2 C22 -147(2)
C2 Ru1 Ru2 C22 -161.6(2)
C3 Ru1 Ru2 C22 -66.3(2)
C13 Ru1 Ru2 C22 63.9(2)
C12 Ru1 Ru2 C22 100.0(2)
C17 Ru1 Ru2 C22 33.6(2)
C2 Ru1 C1 O1 22(11)
C3 Ru1 C1 O1 -73(11)
C13 Ru1 C1 O1 157(11)
C12 Ru1 C1 O1 121(11)
C17 Ru1 C1 O1 -173(11)
Ru2 Ru1 C1 O1 8(13)
C1 Ru1 C2 O2 -11(6)
C3 Ru1 C2 O2 80(6)
C13 Ru1 C2 O2 -106(6)
C12 Ru1 C2 O2 -106(6)
C17 Ru1 C2 O2 -162(6)
Ru2 Ru1 C2 O2 167(6)
C1 Ru1 C3 O3 19(9)
C2 Ru1 C3 O3 -79(9)
C13 Ru1 C3 O3 107(9)
C12 Ru1 C3 O3 126(9)
C17 Ru1 C3 O3 128(9)
Ru2 Ru1 C3 O3 -156(9)
C5 Ru2 C4 O4 -137(12)
C19 Ru2 C4 O4 34(12)
C20 Ru2 C4 O4 -4(12)
C18 Ru2 C4 O4 60(12)
C21 Ru2 C4 O4 -28(12)
C22 Ru2 C4 O4 14(13)
Ru1 Ru2 C4 O4 126(12)
C4 Ru2 C5 O5 59(15)
C19 Ru2 C5 O5 -85(15)
C20 Ru2 C5 O5 -48(15)
C18 Ru2 C5 O5 -139(15)
C21 Ru2 C5 O5 -75(15)
C22 Ru2 C5 O5 -113(15)
Ru1 Ru2 C5 O5 156(15)
C11 C6 C7 C8 3.5(15)
C6 C7 C8 C9 -4.3(14)
C7 C8 C9 C10 3.7(14)
C8 C9 C10 C11 -2.1(13)
C7 C6 C11 C10 -1.8(13)
C7 C6 C11 C12 -178.2(7)
C9 C10 C11 C6 1.1(11)
C9 C10 C11 C12 177.2(7)
C6 C11 C12 C13 -156.5(7)
C10 C11 C12 C13 27.4(9)
C6 C11 C12 Ru1 -66.0(8)
C10 C11 C12 Ru1 118.0(6)
C1 Ru1 C12 C13 81.7(4)
C2 Ru1 C12 C13 179.8(4)
C3 Ru1 C12 C13 -24.6(11)
C17 Ru1 C12 C13 -27.5(3)
Ru2 Ru1 C12 C13 -103.1(3)
C1 Ru1 C12 C11 -39.5(5)
C2 Ru1 C12 C11 58.7(5)
C3 Ru1 C12 C11 -145.8(9)
C13 Ru1 C12 C11 -121.2(7)
C17 Ru1 C12 C11 -148.6(6)
Ru2 Ru1 C12 C11 135.7(5)
C11 C12 C13 C17 175.1(5)
Ru1 C12 C13 C17 55.9(5)
C11 C12 C13 C14 4.5(9)
Ru1 C12 C13 C14 -114.7(6)
C11 C12 C13 Ru1 119.2(5)
C1 Ru1 C13 C17 126.9(4)
C2 Ru1 C13 C17 -134.5(4)
C3 Ru1 C13 C17 38.2(4)
C12 Ru1 C13 C17 -134.3(5)
Ru2 Ru1 C13 C17 -55.8(3)
C1 Ru1 C13 C12 -98.8(4)
C2 Ru1 C13 C12 -0.2(5)
C3 Ru1 C13 C12 172.4(3)
C17 Ru1 C13 C12 134.3(5)
Ru2 Ru1 C13 C12 78.5(3)
C1 Ru1 C13 C14 24.6(5)
C2 Ru1 C13 C14 123.2(5)
C3 Ru1 C13 C14 -64.1(6)
C12 Ru1 C13 C14 123.4(6)
C17 Ru1 C13 C14 -102.3(6)
Ru2 Ru1 C13 C14 -158.1(5)
C17 C13 C14 C15 -17.1(6)
C12 C13 C14 C15 154.6(6)
Ru1 C13 C14 C15 64.8(6)
C13 C14 C15 C16 28.2(7)
C14 C15 C16 C17 -28.4(6)
C12 C13 C17 C18 29.8(8)
C14 C13 C17 C18 -158.1(5)
Ru1 C13 C17 C18 84.7(5)
C12 C13 C17 C16 -173.2(5)
C14 C13 C17 C16 -1.1(6)
Ru1 C13 C17 C16 -118.2(4)
C12 C13 C17 Ru1 -54.9(5)
C14 C13 C17 Ru1 117.2(4)
C15 C16 C17 C13 18.9(6)
C15 C16 C17 C18 176.9(5)
C15 C16 C17 Ru1 -58.8(6)
C1 Ru1 C17 C13 -57.6(4)
C2 Ru1 C17 C13 91.8(5)
C3 Ru1 C17 C13 -151.4(4)
C12 Ru1 C17 C13 27.9(3)
Ru2 Ru1 C17 C13 122.3(3)
C1 Ru1 C17 C18 177.7(3)
C2 Ru1 C17 C18 -32.9(6)
C3 Ru1 C17 C18 84.0(4)
C13 Ru1 C17 C18 -124.7(5)
C12 Ru1 C17 C18 -96.7(4)
Ru2 Ru1 C17 C18 -2.4(3)
C1 Ru1 C17 C16 43.2(5)
C2 Ru1 C17 C16 -167.4(5)
C3 Ru1 C17 C16 -50.5(5)
C13 Ru1 C17 C16 100.8(6)
C12 Ru1 C17 C16 128.8(5)
Ru2 Ru1 C17 C16 -136.9(5)
C13 C17 C18 C19 19.3(8)
C16 C17 C18 C19 -135.3(6)
Ru1 C17 C18 C19 89.5(5)
C13 C17 C18 C22 -154.9(5)
C16 C17 C18 C22 50.5(8)
Ru1 C17 C18 C22 -84.6(5)
C13 C17 C18 Ru2 -66.9(6)
C16 C17 C18 Ru2 138.6(4)
Ru1 C17 C18 Ru2 3.4(4)
C4 Ru2 C18 C19 -44.8(5)
C5 Ru2 C18 C19 159.9(4)
C20 Ru2 C18 C19 36.9(3)
C21 Ru2 C18 C19 78.6(4)
C22 Ru2 C18 C19 115.8(5)
Ru1 Ru2 C18 C19 -124.4(3)
C4 Ru2 C18 C22 -160.6(4)
C5 Ru2 C18 C22 44.0(5)
C19 Ru2 C18 C22 -115.8(5)
C20 Ru2 C18 C22 -78.9(4)
C21 Ru2 C18 C22 -37.2(3)
Ru1 Ru2 C18 C22 119.8(3)
C4 Ru2 C18 C17 76.7(5)
C5 Ru2 C18 C17 -78.7(5)
C19 Ru2 C18 C17 121.5(6)
C20 Ru2 C18 C17 158.4(5)
C21 Ru2 C18 C17 -159.9(5)
C22 Ru2 C18 C17 -122.7(6)
Ru1 Ru2 C18 C17 -2.9(3)
C22 C18 C19 C20 0.0(6)
C17 C18 C19 C20 -175.2(5)
Ru2 C18 C19 C20 -63.3(4)
C22 C18 C19 Ru2 63.3(4)
C17 C18 C19 Ru2 -111.9(5)
C4 Ru2 C19 C20 -94.8(4)
C5 Ru2 C19 C20 47.9(11)
C18 Ru2 C19 C20 117.5(5)
C21 Ru2 C19 C20 37.3(4)
C22 Ru2 C19 C20 79.1(4)
Ru1 Ru2 C19 C20 167.2(3)
C4 Ru2 C19 C18 147.7(4)
C5 Ru2 C19 C18 -69.6(10)
C20 Ru2 C19 C18 -117.5(5)
C21 Ru2 C19 C18 -80.2(4)
C22 Ru2 C19 C18 -38.4(3)
Ru1 Ru2 C19 C18 49.7(3)
C18 C19 C20 C21 0.1(7)
Ru2 C19 C20 C21 -63.0(4)
C18 C19 C20 Ru2 63.1(4)
C4 Ru2 C20 C19 93.7(4)
C5 Ru2 C20 C19 -165.1(4)
C18 Ru2 C20 C19 -37.6(3)
C21 Ru2 C20 C19 -117.1(5)
C22 Ru2 C20 C19 -80.5(4)
Ru1 Ru2 C20 C19 -16.0(4)
C4 Ru2 C20 C21 -149.2(4)
C5 Ru2 C20 C21 -48.0(5)
C19 Ru2 C20 C21 117.1(5)
C18 Ru2 C20 C21 79.5(4)
C22 Ru2 C20 C21 36.6(4)
Ru1 Ru2 C20 C21 101.1(4)
C19 C20 C21 C22 -0.2(7)
Ru2 C20 C21 C22 -62.5(4)
C19 C20 C21 Ru2 62.3(4)
C4 Ru2 C21 C20 42.8(5)
C5 Ru2 C21 C20 145.5(4)
C19 Ru2 C21 C20 -37.3(4)
C18 Ru2 C21 C20 -80.1(4)
C22 Ru2 C21 C20 -118.3(5)
Ru1 Ru2 C21 C20 -106.2(4)
C4 Ru2 C21 C22 161.0(3)
C5 Ru2 C21 C22 -96.3(4)
C19 Ru2 C21 C22 81.0(4)
C20 Ru2 C21 C22 118.3(5)
C18 Ru2 C21 C22 38.2(3)
Ru1 Ru2 C21 C22 12.1(4)
C20 C21 C22 C18 0.1(7)
Ru2 C21 C22 C18 -61.9(4)
C20 C21 C22 C23 -171.6(5)
Ru2 C21 C22 C23 126.4(6)
C20 C21 C22 Ru2 62.0(4)
C19 C18 C22 C21 -0.1(6)
C17 C18 C22 C21 175.0(5)
Ru2 C18 C22 C21 62.4(4)
C19 C18 C22 C23 171.3(5)
C17 C18 C22 C23 -13.6(9)
Ru2 C18 C22 C23 -126.2(6)
C19 C18 C22 Ru2 -62.5(4)
C17 C18 C22 Ru2 112.6(5)
C4 Ru2 C22 C21 -57.0(10)
C5 Ru2 C22 C21 93.6(4)
C19 Ru2 C22 C21 -78.5(4)
C20 Ru2 C22 C21 -36.7(3)
C18 Ru2 C22 C21 -116.7(5)
Ru1 Ru2 C22 C21 -170.1(3)
C4 Ru2 C22 C18 59.6(9)
C5 Ru2 C22 C18 -149.7(3)
C19 Ru2 C22 C18 38.2(3)
C20 Ru2 C22 C18 80.0(4)
C21 Ru2 C22 C18 116.7(5)
Ru1 Ru2 C22 C18 -53.4(3)
C4 Ru2 C22 C23 -176.9(7)
C5 Ru2 C22 C23 -26.3(6)
C19 Ru2 C22 C23 161.7(6)
C20 Ru2 C22 C23 -156.5(6)
C18 Ru2 C22 C23 123.5(7)
C21 Ru2 C22 C23 -119.9(7)
Ru1 Ru2 C22 C23 70.1(5)
C21 C22 C23 C24 -21.8(8)
C18 C22 C23 C24 168.2(5)
Ru2 C22 C23 C24 72.3(7)
C22 C23 C24 C25 -100.1(7)
C22 C23 C24 C29 78.3(7)
C29 C24 C25 C26 0.2(11)
C23 C24 C25 C26 178.7(7)
C24 C25 C26 C27 0.8(12)
C25 C26 C27 C28 -2.0(13)
C26 C27 C28 C29 2.1(12)
C27 C28 C29 C24 -1.0(11)
C25 C24 C29 C28 -0.1(10)
C23 C24 C29 C28 -178.6(6)
